data_2012571
loop_
_publ_author_name
'Lu, Tong-Bu'
'Luck, Rudy L.'

_publ_section_title
;
 Interpenetrating nets in
 <i>cis</i>-bis(pyridine-4-carboxylate)nickel(II)
;
_journal_issue 3
_journal_name_full 'Acta Crystallographica Section C'
_journal_page_first m152
_journal_page_last m154
_journal_paper_doi 10.1107/S0108270102000859
_journal_volume 58
_journal_year 2002
_chemical_formula_iupac '[Ni (C6 H4 N O2)2]'
_chemical_formula_moiety 'C12 H8 N2 Ni1 O4'
_chemical_formula_sum 'C12 H8 N2 Ni O4'
_chemical_formula_weight 302.90
_space_group_IT_number 96
_symmetry_cell_setting tetragonal
_symmetry_space_group_name_Hall 'P 4nw 2abw'
_symmetry_space_group_name_H-M 'P 43 21 2'
_audit_creation_method 'WinGX routine CIF_UPDATE'
_cell_angle_alpha 90
_cell_angle_beta 90
_cell_angle_gamma 90
_cell_formula_units_Z 4
_cell_length_a 11.678(3)
_cell_length_b 11.678(2)
_cell_length_c 8.6608(12)
_cell_measurement_reflns_used 25
_cell_measurement_temperature 293(2)
_cell_measurement_theta_max 15
_cell_measurement_theta_min 10
_cell_volume 1181.1(4)
_computing_cell_refinement 'CAD-4 EXPRESS'
_computing_data_collection 'CAD-4 EXPRESS (Enraf-Nonius, 1994)'
_computing_data_reduction 'XCAD4 (Harms & Wocadlo, 1995)'
_computing_molecular_graphics 'ORTEP-3 for Windows (Farrugia, 1997)'
_computing_publication_material 'WinGX (Farrugia, 1999)'
_computing_structure_refinement 'SHELXL97 (Sheldrick, 1997)'
_computing_structure_solution 'SIR97 (Altomare et al., 1999)'
_diffrn_measured_fraction_theta_full 1
_diffrn_measured_fraction_theta_max 1
_diffrn_measurement_device '\k-geometry diffractometer'
_diffrn_measurement_device_type 'Enraf-Nonius CAD-4'
_diffrn_measurement_method 'non-profiled \w/2\q'
_diffrn_radiation_type MoK\a
_diffrn_radiation_wavelength .71069
_diffrn_reflns_av_R_equivalents .04
_diffrn_reflns_limit_h_max 13
_diffrn_reflns_limit_h_min 0
_diffrn_reflns_limit_k_max 13
_diffrn_reflns_limit_k_min 0
_diffrn_reflns_limit_l_max 10
_diffrn_reflns_limit_l_min -1
_diffrn_reflns_number 1448
_diffrn_reflns_theta_full 24.96
_diffrn_reflns_theta_max 24.96
_diffrn_reflns_theta_min 2.47
_diffrn_standards_decay_% 1
_diffrn_standards_interval_time 166
_diffrn_standards_number 3
_exptl_absorpt_coefficient_mu 1.653
_exptl_absorpt_correction_T_max .516
_exptl_absorpt_correction_T_min .451
_exptl_absorpt_correction_type '\y scan'
_exptl_absorpt_process_details '(North et al., 1968)'
_exptl_crystal_colour green
_exptl_crystal_density_diffrn 1.703
_exptl_crystal_density_method 'not measured'
_exptl_crystal_description prism
_exptl_crystal_F_000 616
_exptl_crystal_size_max .50
_exptl_crystal_size_mid .45
_exptl_crystal_size_min .40
_refine_diff_density_max .294
_refine_diff_density_min -.369
_refine_ls_abs_structure_details '(Flack, 1983), 327 Friedel pairs'
_refine_ls_abs_structure_Flack .01(3)
_refine_ls_extinction_method none
_refine_ls_goodness_of_fit_ref 1.18
_refine_ls_hydrogen_treatment constr
_refine_ls_matrix_type full
_refine_ls_number_parameters 87
_refine_ls_number_reflns 1043
_refine_ls_number_restraints 0
_refine_ls_restrained_S_all 1.18
_refine_ls_R_factor_gt .029
_refine_ls_shift/su_max .003
_refine_ls_structure_factor_coef Fsqd
_refine_ls_weighting_details 'calc w = 1/[\s^2^(Fo^2^)+(0.0667P)^2^+0.3267P] where P = (Fo^2^+2Fc^2^)/3'
_refine_ls_weighting_scheme calc
_refine_ls_wR_factor_ref .092
_reflns_number_gt 1021
_reflns_number_total 1043
_reflns_threshold_expression I>2\s(I)
_cod_data_source_file fr1362.cif
_cod_data_source_block I
_cod_original_formula_sum 'C12 H8 N2 Ni1 O4'
_cod_database_code 2012571
_cod_database_fobs_code 2012571

loop_
_symmetry_equiv_pos_as_xyz
'x, y, z'
'-x, -y, z+1/2'
'x+1/2, -y+1/2, -z+1/4'
'-x+1/2, y+1/2, -z+3/4'
'-y, -x, -z+1/2'
'y, x, -z'
'y+1/2, -x+1/2, z+1/4'
'-y+1/2, x+1/2, z+3/4'

loop_
_atom_site_label
_atom_site_fract_x
_atom_site_fract_y
_atom_site_fract_z
_atom_site_U_iso_or_equiv
_atom_site_adp_type
_atom_site_calc_flag
_atom_site_refinement_flags
_atom_site_occupancy
_atom_site_disorder_assembly
_atom_site_disorder_group
_atom_site_type_symbol
Ni1 .22114(3) .22114(3) .5 .0195(2) Uani d S 1 . . Ni
O1 .1316(2) .1257(2) .3159(3) .0302(5) Uani d . 1 . . O
O2 .1041(2) .3091(2) .3643(3) .0300(5) Uani d . 1 . . O
N1 -.1474(2) .2525(2) -.0989(3) .0249(6) Uani d . 1 . . N
C1 .0862(3) .2208(3) .2831(3) .0251(7) Uani d . 1 . . C
C2 .0077(3) .2309(3) .1439(4) .0245(7) Uani d . 1 . . C
C3 -.0441(3) .1351(3) .0806(4) .0274(7) Uani d . 1 . . C
H3 -.028 .0624 .1187 .033 Uiso calc R 1 . . H
C4 -.1210(3) .1493(3) -.0414(4) .0261(7) Uani d . 1 . . C
H4 -.1551 .0848 -.0843 .031 Uiso calc R 1 . . H
C5 -.0938(3) .3448(3) -.0400(4) .0296(7) Uani d . 1 . . C
H5 -.1091 .4163 -.0825 .036 Uiso calc R 1 . . H
C6 -.0163(3) .3377(3) .0821(4) .0301(7) Uani d . 1 . . C
H6 .0185 .4032 .1211 .036 Uiso calc R 1 . . H

loop_
_atom_site_aniso_label
_atom_site_aniso_U_11
_atom_site_aniso_U_22
_atom_site_aniso_U_33
_atom_site_aniso_U_12
_atom_site_aniso_U_13
_atom_site_aniso_U_23
Ni1 .0208(2) .0208(2) .0169(3) -.00097(18) -.00042(15) .00042(15)
O1 .0311(14) .0280(13) .0315(11) .0010(8) -.0104(10) .0049(10)
O2 .0346(12) .0306(13) .0250(11) .0030(10) -.0083(11) -.0051(10)
N1 .0252(12) .0260(14) .0234(13) -.0002(10) -.0028(11) -.0009(11)
C1 .0224(14) .0317(16) .0212(15) -.0030(12) .0001(12) .0041(14)
C2 .0230(14) .0274(16) .0232(14) .0025(12) -.0020(13) -.0002(13)
C3 .0318(17) .0252(15) .0251(15) .0041(13) -.0024(14) .0020(14)
C4 .0301(17) .0217(15) .0265(17) -.0001(12) -.0045(12) -.0018(13)
C5 .0361(17) .0211(15) .0318(17) .0010(12) -.0070(15) .0024(13)
C6 .0317(17) .0248(15) .0339(17) -.0029(14) -.0084(15) -.0005(13)

loop_
_atom_type_symbol
_atom_type_description
_atom_type_scat_dispersion_real
_atom_type_scat_dispersion_imag
_atom_type_scat_source
C C .0033 .0016 'International Tables Vol C Tables 4.2.6.8 and 6.1.1.4'
H H 0 0 'International Tables Vol C Tables 4.2.6.8 and 6.1.1.4'
N N .0061 .0033 'International Tables Vol C Tables 4.2.6.8 and 6.1.1.4'
O O .0106 .006 'International Tables Vol C Tables 4.2.6.8 and 6.1.1.4'
Ni Ni .3393 1.1124 'International Tables Vol C Tables 4.2.6.8 and 6.1.1.4'

loop_
_geom_angle_atom_site_label_1
_geom_angle_atom_site_label_2
_geom_angle_atom_site_label_3
_geom_angle_site_symmetry_1
_geom_angle_site_symmetry_3
_geom_angle
N1 Ni1 N1 8 3 100.65(15)
N1 Ni1 O2 8 . 95.19(11)
N1 Ni1 O2 3 . 93.29(11)
N1 Ni1 O2 8 6_556 93.29(11)
N1 Ni1 O2 3 6_556 95.19(11)
O2 Ni1 O2 . 6_556 166.71(14)
N1 Ni1 O1 8 . 156.06(10)
N1 Ni1 O1 3 . 88.22(10)
O2 Ni1 O1 . . 61.88(9)
O2 Ni1 O1 6_556 . 108.13(10)
N1 Ni1 O1 8 6_556 88.22(10)
N1 Ni1 O1 3 6_556 156.06(10)
O2 Ni1 O1 . 6_556 108.13(10)
O2 Ni1 O1 6_556 6_556 61.88(9)
O1 Ni1 O1 . 6_556 92.51(12)
N1 Ni1 C1 8 . 126.12(11)
N1 Ni1 C1 3 . 89.55(10)
O2 Ni1 C1 . . 31.06(10)
O2 Ni1 C1 6_556 . 138.70(10)
O1 Ni1 C1 . . 30.88(10)
O1 Ni1 C1 6_556 . 103.20(10)
N1 Ni1 C1 8 6_556 89.55(10)
N1 Ni1 C1 3 6_556 126.12(11)
O2 Ni1 C1 . 6_556 138.70(10)
O2 Ni1 C1 6_556 6_556 31.06(10)
O1 Ni1 C1 . 6_556 103.20(10)
O1 Ni1 C1 6_556 6_556 30.88(10)
C1 Ni1 C1 . 6_556 125.80(15)
C1 O1 Ni1 . . 85.28(18)
C1 O2 Ni1 . . 91.19(19)
C4 N1 C5 . . 118.2(3)
C4 N1 Ni1 . 3_455 123.2(2)
C5 N1 Ni1 . 3_455 118.2(2)
O1 C1 O2 . . 121.4(3)
O1 C1 C2 . . 120.0(3)
O2 C1 C2 . . 118.6(3)
O1 C1 Ni1 . . 63.84(16)
O2 C1 Ni1 . . 57.75(16)
C2 C1 Ni1 . . 174.7(2)
C3 C2 C6 . . 119.0(3)
C3 C2 C1 . . 121.0(3)
C6 C2 C1 . . 119.9(3)
C2 C3 C4 . . 119.0(3)
C2 C3 H3 . . 120.5
C4 C3 H3 . . 120.5
N1 C4 C3 . . 122.4(3)
N1 C4 H4 . . 118.8
C3 C4 H4 . . 118.8
N1 C5 C6 . . 122.8(3)
N1 C5 H5 . . 118.6
C6 C5 H5 . . 118.6
C2 C6 C5 . . 118.5(3)
C2 C6 H6 . . 120.7
C5 C6 H6 . . 120.7

loop_
_geom_bond_atom_site_label_1
_geom_bond_atom_site_label_2
_geom_bond_site_symmetry_2
_geom_bond_distance
_geom_bond_publ_flag
Ni1 N1 8 2.041(3) ?
Ni1 N1 3 2.041(3) ?
Ni1 O2 . 2.074(2) ?
Ni1 O2 6_556 2.074(2) ?
Ni1 O1 . 2.208(2) ?
Ni1 O1 6_556 2.208(2) ?
Ni1 C1 . 2.452(3) ?
Ni1 C1 6_556 2.452(3) ?
O1 C1 . 1.263(4) ?
O2 C1 . 1.265(4) ?
N1 C4 . 1.340(4) ?
N1 C5 . 1.347(4) ?
N1 Ni1 3_455 2.041(3) ?
C1 C2 . 1.519(4) ?
C2 C3 . 1.385(5) ?
C2 C6 . 1.386(4) ?
C3 C4 . 1.396(4) ?
C3 H3 . .93 ?
C4 H4 . .93 ?
C5 C6 . 1.393(4) ?
C5 H5 . .93 ?
C6 H6 . .93 ?
